data_2236307
loop_
_publ_author_name
'Kozachuk, Olesia V.'
'Kokozay, Vladimir N.'
'Vassilyeva, Olga Yu.'
'Skelton, Brian W.'

_publ_section_title
;
 Bis[(cyanido-\k<i>C</i>)bis(1,10-phenanthroline-\k^2^<i>N</i>,<i>N</i>')copper(II)]
 pentakis(cyanido-\k<i>C</i>)nitrosoferrate(II) dimethylformamide
 monosolvate
;
_journal_coeditor_code HG5236
_journal_issue 9
_journal_name_full 'Acta Crystallographica Section E'
_journal_page_first m1218
_journal_page_last m1219
_journal_paper_doi 10.1107/S1600536812036264
_journal_volume 68
_journal_year 2012
_chemical_formula_iupac '[Cu (CN) (C12 H8 N2)2]2 [Fe (C N)5 (N O)], C3 H7 N O'
_chemical_formula_moiety '2(C25 H16 Cu N5 +), C5 Fe N6 O 2-, C3 H7 N O'
_chemical_formula_sum 'C58 H39 Cu2 Fe N17 O2'
_chemical_formula_weight 1188.99
_chemical_name_systematic
;
Bis[(Cyanido-\k<i>C</i>)bis(1,10-phenanthroline-\k^2^<i>N</i>,<i>N</i>')
copper(II)] pentakis(cyanido-\k<i>C</i>)nitrosoferrate(II) dimethylformamide
monosolvate
;
_space_group_IT_number 13
_symmetry_cell_setting monoclinic
_symmetry_space_group_name_Hall '-P 2yc'
_symmetry_space_group_name_H-M 'P 1 2/c 1'
_atom_sites_solution_hydrogens geom
_atom_sites_solution_primary direct
_atom_sites_solution_secondary difmap
_audit_creation_method 'WinGX routine CIF_UPDATE'
_cell_angle_alpha 90
_cell_angle_beta 97.252(3)
_cell_angle_gamma 90
_cell_formula_units_Z 2
_cell_length_a 11.9235(16)
_cell_length_b 10.7836(16)
_cell_length_c 19.805(3)
_cell_measurement_reflns_used 4070
_cell_measurement_temperature 150(2)
_cell_measurement_theta_max 27.59
_cell_measurement_theta_min 2.52
_cell_volume 2526.1(6)
_computing_cell_refinement 'SAINT (Siemens, 1995)'
_computing_data_collection 'SMART (Siemens, 1995)'
_computing_data_reduction 'SAINT (Siemens, 1995)'
_computing_molecular_graphics
;
ORTEPII (Johnson, 1976) and DIAMOND (Brandenburg, 1999)
;
_computing_publication_material 'WinGX (Farrugia, 1999)'
_computing_structure_refinement 'SHELXL97 (Sheldrick, 2008)'
_computing_structure_solution 'SIR92 (Altomare <i>et al.</i>, 1994)'
_diffrn_ambient_temperature 150(2)
_diffrn_measured_fraction_theta_full 0.994
_diffrn_measured_fraction_theta_max 0.994
_diffrn_measurement_device_type
;
Siemens SMART CCD
;
_diffrn_measurement_method '\w scans'
_diffrn_radiation_monochromator graphite
_diffrn_radiation_type MoK\a
_diffrn_radiation_wavelength 0.71073
_diffrn_reflns_av_R_equivalents 0.066
_diffrn_reflns_limit_h_max 15
_diffrn_reflns_limit_h_min -15
_diffrn_reflns_limit_k_max 14
_diffrn_reflns_limit_k_min -14
_diffrn_reflns_limit_l_max 25
_diffrn_reflns_limit_l_min -25
_diffrn_reflns_number 26129
_diffrn_reflns_theta_full 27.64
_diffrn_reflns_theta_max 27.64
_diffrn_reflns_theta_min 1.72
_exptl_absorpt_coefficient_mu 1.183
_exptl_absorpt_correction_T_max 1
_exptl_absorpt_correction_T_min 0.86
_exptl_absorpt_correction_type multi-scan
_exptl_absorpt_process_details
;
(SADABS; Sheldrick, 1996)
;
_exptl_crystal_colour green
_exptl_crystal_density_diffrn 1.563
_exptl_crystal_density_method 'not measured'
_exptl_crystal_description plate
_exptl_crystal_F_000 1212
_exptl_crystal_size_max 0.26
_exptl_crystal_size_mid 0.21
_exptl_crystal_size_min 0.07
_refine_diff_density_max 0.559
_refine_diff_density_min -0.59
_refine_ls_extinction_method none
_refine_ls_goodness_of_fit_ref 1.037
_refine_ls_hydrogen_treatment constr
_refine_ls_matrix_type full
_refine_ls_number_parameters 430
_refine_ls_number_reflns 5844
_refine_ls_number_restraints 44
_refine_ls_restrained_S_all 1.034
_refine_ls_R_factor_all 0.1022
_refine_ls_R_factor_gt 0.0516
_refine_ls_shift/su_max 0.034
_refine_ls_shift/su_mean 0.001
_refine_ls_structure_factor_coef Fsqd
_refine_ls_weighting_details 'calc w=1/[\s^2^(Fo^2^)+(0.0315P)^2^+6.0554P] where P=(Fo^2^+2Fc^2^)/3'
_refine_ls_weighting_scheme calc
_refine_ls_wR_factor_gt 0.1091
_refine_ls_wR_factor_ref 0.1349
_reflns_number_gt 3739
_reflns_number_total 5844
_reflns_threshold_expression I>2\s(I)
_cod_data_source_file hg5236.cif
_cod_data_source_block I
_cod_original_sg_symbol_Hall -p_2yc
_cod_original_sg_symbol_H-M 'P 2/c'
_cod_database_code 2236307
_cod_database_fobs_code 2236307

loop_
_symmetry_equiv_pos_as_xyz
'x, y, z'
'-x, y, -z+1/2'
'-x, -y, -z'
'x, -y, z-1/2'

loop_
_atom_site_type_symbol
_atom_site_label
_atom_site_fract_x
_atom_site_fract_y
_atom_site_fract_z
_atom_site_U_iso_or_equiv
_atom_site_adp_type
_atom_site_calc_flag
_atom_site_refinement_flags
_atom_site_occupancy
_atom_site_symmetry_multiplicity
_atom_site_disorder_assembly
_atom_site_disorder_group
Cu Cu1 0.24634(4) 0.51817(4) 0.41187(2) 0.02860(12) Uani d . 1 1 . .
Fe Fe1 0.48386(19) 1.06768(8) 0.25085(16) 0.0258(5) Uani d PD 0.5 1 . .
O O1 0.4694(8) 1.3257(5) 0.2553(5) 0.064(4) Uani d P 0.5 1 . .
O O2 0.0132(6) 0.0540(6) 0.3713(3) 0.0567(18) Uani d P 0.5 1 A -1
N N1 0.2124(3) 0.6513(3) 0.34018(13) 0.0286(7) Uani d . 1 1 . .
N N10 0.0187(9) 0.0109(9) 0.4835(4) 0.046(3) Uani d P 0.5 1 A -1
N N2 0.1909(3) 0.4049(3) 0.32377(14) 0.0314(7) Uani d . 1 1 . .
N N3 0.2866(3) 0.3710(3) 0.47243(14) 0.0281(7) Uani d . 1 1 . .
N N4 0.4172(2) 0.5023(3) 0.39952(13) 0.0258(6) Uani d . 1 1 . .
N N5 0.0827(3) 0.6436(3) 0.50242(15) 0.0407(8) Uani d . 1 1 . .
N N6 0.3618(10) 1.0421(12) 0.3797(5) 0.034(3) Uani d PD 0.5 1 . .
N N7 0.2577(7) 1.0334(7) 0.1589(4) 0.0325(15) Uani d PDU 0.5 1 . .
N N6' 0.6170(11) 1.0517(13) 0.1269(6) 0.038(3) Uani d PD 0.5 1 . .
N N7' 0.7084(7) 1.0498(7) 0.3477(4) 0.0325(15) Uani d PD 0.5 1 . .
N N8 0.5 0.7807(4) 0.25 0.0437(13) Uani d S 1 2 . .
N N9 0.4757(8) 1.2186(5) 0.2510(7) 0.039(3) Uani d PU 0.5 1 . .
C C1 0.1684(3) 0.6090(3) 0.27799(16) 0.0276(8) Uani d . 1 1 . .
C C2 0.1320(3) 0.6898(4) 0.22391(17) 0.0321(9) Uani d . 1 1 . .
C C3 0.1418(3) 0.8171(4) 0.23649(19) 0.0399(10) Uani d . 1 1 . .
H H3 0.1176 0.8747 0.2014 0.048 Uiso calc R 1 1 . .
C C4 0.1865(4) 0.8588(4) 0.29959(19) 0.0406(10) Uani d . 1 1 . .
H H4 0.1939 0.9451 0.3086 0.049 Uiso calc R 1 1 . .
C C5 0.2207(3) 0.7723(4) 0.35009(18) 0.0358(9) Uani d . 1 1 . .
H H5 0.2515 0.8016 0.3938 0.043 Uiso calc R 1 1 . .
C C6 0.0857(3) 0.6375(4) 0.16002(17) 0.0355(9) Uani d . 1 1 . .
H H6 0.0587 0.6914 0.1236 0.043 Uiso calc R 1 1 . .
C C7 0.1600(3) 0.4779(4) 0.26856(16) 0.0279(8) Uani d . 1 1 . .
C C8 0.1175(3) 0.4299(4) 0.20479(17) 0.0334(9) Uani d . 1 1 . .
C C9 0.1135(3) 0.3004(4) 0.19781(19) 0.0414(10) Uani d . 1 1 . .
H H9 0.0873 0.2637 0.1551 0.05 Uiso calc R 1 1 . .
C C10 0.1477(4) 0.2278(4) 0.2532(2) 0.0462(11) Uani d . 1 1 . .
H H10 0.1458 0.14 0.2493 0.055 Uiso calc R 1 1 . .
C C11 0.1856(4) 0.2834(4) 0.3154(2) 0.0404(10) Uani d . 1 1 . .
H H11 0.2085 0.2317 0.3535 0.048 Uiso calc R 1 1 . .
C C12 0.0793(3) 0.5150(4) 0.15008(17) 0.0366(9) Uani d . 1 1 . .
H H12 0.0494 0.4834 0.1067 0.044 Uiso calc R 1 1 . .
C C13 0.3944(3) 0.3303(3) 0.47224(15) 0.0251(8) Uani d . 1 1 . .
C C14 0.4385(3) 0.2252(3) 0.50800(16) 0.0283(8) Uani d . 1 1 . .
C C15 0.3657(4) 0.1628(3) 0.54723(17) 0.0353(9) Uani d . 1 1 . .
H H15 0.3916 0.0922 0.5734 0.042 Uiso calc R 1 1 . .
C C16 0.2570(3) 0.2047(4) 0.54740(18) 0.0360(9) Uani d . 1 1 . .
H H16 0.2071 0.1625 0.5733 0.043 Uiso calc R 1 1 . .
C C17 0.2198(3) 0.3097(3) 0.50953(17) 0.0323(8) Uani d . 1 1 . .
H H17 0.1445 0.3378 0.5104 0.039 Uiso calc R 1 1 . .
C C18 0.5514(3) 0.1872(3) 0.50234(17) 0.0329(9) Uani d . 1 1 . .
H H18 0.5813 0.1155 0.5261 0.039 Uiso calc R 1 1 . .
C C19 0.4645(3) 0.3996(3) 0.43208(15) 0.0248(7) Uani d . 1 1 . .
C C20 0.5760(3) 0.3616(3) 0.42840(16) 0.0280(8) Uani d . 1 1 . .
C C21 0.6399(3) 0.4355(4) 0.38890(17) 0.0329(9) Uani d . 1 1 . .
H H21 0.7161 0.414 0.3848 0.039 Uiso calc R 1 1 . .
C C22 0.5925(3) 0.5385(4) 0.35627(17) 0.0344(9) Uani d . 1 1 . .
H H22 0.6354 0.5886 0.3295 0.041 Uiso calc R 1 1 . .
C C23 0.4811(3) 0.5690(3) 0.36269(16) 0.0290(8) Uani d . 1 1 . .
H H23 0.4491 0.6405 0.3398 0.035 Uiso calc R 1 1 . .
C C24 0.6164(3) 0.2517(3) 0.46361(17) 0.0327(9) Uani d . 1 1 . .
H H24 0.6907 0.2233 0.4597 0.039 Uiso calc R 1 1 . .
C C25 0.1439(3) 0.5939(4) 0.47038(17) 0.0321(9) Uani d . 1 1 . .
C C26 0.4078(9) 1.0528(11) 0.3314(4) 0.024(2) Uani d PDU 0.5 1 . .
C C27 0.3411(6) 1.0476(9) 0.1938(4) 0.021(2) Uani d PDU 0.5 1 . .
C C28 0.5 0.8869(5) 0.25 0.0358(13) Uani d S 1 2 . .
C C26' 0.5654(10) 1.0548(15) 0.1727(5) 0.036(3) Uani d PDU 0.5 1 . .
C C27' 0.6237(6) 1.0557(10) 0.3120(4) 0.025(2) Uani d PDU 0.5 1 . .
C C29 0.1247(8) -0.0542(8) 0.4854(5) 0.052(3) Uani d P 0.5 1 A -1
H H29A 0.1101 -0.141 0.4725 0.078 Uiso calc PR 0.5 1 A -1
H H29B 0.1655 -0.0504 0.5315 0.078 Uiso calc PR 0.5 1 A -1
H H29C 0.1704 -0.0155 0.4534 0.078 Uiso calc PR 0.5 1 A -1
C C30 -0.0397(12) 0.0140(12) 0.5423(6) 0.057(4) Uani d P 0.5 1 A -1
H H30A -0.0972 0.0794 0.5369 0.086 Uiso calc PR 0.5 1 A -1
H H30B 0.0143 0.031 0.5828 0.086 Uiso calc PR 0.5 1 A -1
H H30C -0.0762 -0.0663 0.5475 0.086 Uiso calc PR 0.5 1 A -1
C C31 -0.0278(8) 0.0603(8) 0.4248(4) 0.041(2) Uani d P 0.5 1 A -1
H H31 -0.0975 0.1032 0.4245 0.049 Uiso calc PR 0.5 1 A -1

loop_
_atom_site_aniso_label
_atom_site_aniso_U_11
_atom_site_aniso_U_22
_atom_site_aniso_U_33
_atom_site_aniso_U_12
_atom_site_aniso_U_13
_atom_site_aniso_U_23
Cu1 0.0344(2) 0.0324(2) 0.01888(19) 0.0065(2) 0.00289(16) 0.00409(18)
Fe1 0.0389(13) 0.0173(4) 0.0198(4) -0.0003(5) -0.0017(8) 0.0003(7)
O1 0.126(11) 0.023(3) 0.042(4) 0.005(4) 0.004(6) -0.001(3)
O2 0.058(4) 0.066(4) 0.046(3) 0.011(3) 0.002(3) 0.012(3)
N1 0.0343(16) 0.0327(17) 0.0184(13) 0.0077(13) 0.0020(12) 0.0013(12)
N10 0.058(6) 0.026(4) 0.051(8) 0.004(4) -0.005(5) -0.007(5)
N2 0.0377(18) 0.0337(18) 0.0225(14) 0.0085(14) 0.0029(13) -0.0008(12)
N3 0.0329(16) 0.0299(16) 0.0219(13) 0.0018(13) 0.0045(12) 0.0005(12)
N4 0.0327(15) 0.0280(16) 0.0170(12) 0.0004(13) 0.0038(11) 0.0025(11)
N5 0.047(2) 0.048(2) 0.0287(16) 0.0075(17) 0.0081(15) 0.0032(15)
N6 0.042(5) 0.041(6) 0.018(4) 0.003(4) -0.003(3) -0.003(3)
N7 0.046(4) 0.034(2) 0.0199(19) 0.000(2) 0.013(2) -0.002(2)
N6' 0.051(6) 0.030(5) 0.034(5) 0.003(4) 0.009(4) 0.008(4)
N7' 0.046(4) 0.034(2) 0.0199(19) 0.000(2) 0.013(2) -0.002(2)
N8 0.077(4) 0.026(3) 0.030(2) 0 0.013(2) 0
N9 0.059(9) 0.030(3) 0.024(2) -0.002(3) -0.011(6) 0.003(4)
C1 0.0256(18) 0.040(2) 0.0178(15) 0.0086(16) 0.0039(13) 0.0015(14)
C2 0.0289(19) 0.047(2) 0.0215(16) 0.0100(17) 0.0068(14) 0.0053(15)
C3 0.040(2) 0.047(2) 0.0320(19) 0.0116(19) 0.0015(17) 0.0159(17)
C4 0.050(3) 0.033(2) 0.037(2) 0.0067(19) -0.0013(19) 0.0092(17)
C5 0.046(2) 0.036(2) 0.0258(18) 0.0053(18) 0.0026(16) 0.0016(15)
C6 0.030(2) 0.059(3) 0.0176(16) 0.0094(18) 0.0041(14) 0.0062(16)
C7 0.0246(17) 0.040(2) 0.0202(15) 0.0106(16) 0.0047(13) 0.0003(15)
C8 0.036(2) 0.044(2) 0.0221(16) 0.0108(17) 0.0086(15) -0.0037(15)
C9 0.041(2) 0.053(3) 0.0297(19) 0.008(2) 0.0016(17) -0.0131(18)
C10 0.059(3) 0.039(2) 0.041(2) 0.010(2) 0.003(2) -0.0064(19)
C11 0.054(3) 0.032(2) 0.033(2) 0.0095(19) -0.0014(18) -0.0014(16)
C12 0.0321(19) 0.061(3) 0.0177(15) 0.0105(19) 0.0051(14) -0.0018(17)
C13 0.0331(19) 0.0252(18) 0.0164(14) 0.0010(15) 0.0008(13) -0.0005(13)
C14 0.039(2) 0.0250(18) 0.0190(15) 0.0028(16) -0.0022(15) -0.0023(13)
C15 0.055(3) 0.026(2) 0.0234(17) -0.0027(18) 0.0004(17) -0.0010(14)
C16 0.048(2) 0.035(2) 0.0256(18) -0.0057(18) 0.0058(17) 0.0033(15)
C17 0.038(2) 0.035(2) 0.0246(17) 0.0030(17) 0.0047(15) 0.0024(15)
C18 0.045(2) 0.0261(19) 0.0246(17) 0.0094(17) -0.0070(16) -0.0033(14)
C19 0.0320(19) 0.0264(18) 0.0150(14) 0.0034(15) -0.0013(13) -0.0016(13)
C20 0.0333(19) 0.032(2) 0.0185(15) 0.0021(16) 0.0003(14) -0.0050(14)
C21 0.0302(19) 0.046(2) 0.0229(17) 0.0018(17) 0.0046(15) -0.0065(15)
C22 0.037(2) 0.042(2) 0.0244(17) -0.0032(18) 0.0071(15) 0.0006(16)
C23 0.034(2) 0.033(2) 0.0197(16) 0.0007(16) 0.0023(14) 0.0022(14)
C24 0.033(2) 0.037(2) 0.0257(17) 0.0119(17) -0.0040(15) -0.0038(15)
C25 0.034(2) 0.039(2) 0.0228(17) -0.0005(17) 0.0019(15) 0.0036(15)
C26 0.034(5) 0.015(4) 0.022(4) 0.009(4) 0.000(4) -0.003(3)
C27 0.030(4) 0.025(4) 0.011(3) 0.005(4) 0.013(3) 0.002(3)
C28 0.059(4) 0.034(3) 0.014(2) 0 0.002(2) 0
C26' 0.040(6) 0.039(6) 0.026(5) -0.007(5) -0.008(4) 0.007(4)
C27' 0.033(5) 0.026(4) 0.020(4) -0.003(4) 0.018(4) 0.002(3)
C29 0.061(6) 0.032(5) 0.058(6) 0.014(4) -0.015(5) -0.004(4)
C30 0.072(8) 0.048(7) 0.047(7) -0.015(6) -0.007(6) -0.008(5)
C31 0.048(5) 0.040(5) 0.034(4) 0.010(4) -0.002(4) 0.014(3)

loop_
_atom_type_symbol
_atom_type_description
_atom_type_scat_dispersion_real
_atom_type_scat_dispersion_imag
_atom_type_scat_source
C C 0.0033 0.0016 'International Tables Vol C Tables 4.2.6.8 and 6.1.1.4'
H H 0 0 'International Tables Vol C Tables 4.2.6.8 and 6.1.1.4'
Cu Cu 0.3201 1.2651 'International Tables Vol C Tables 4.2.6.8 and 6.1.1.4'
Fe Fe 0.3463 0.8444 'International Tables Vol C Tables 4.2.6.8 and 6.1.1.4'
N N 0.0061 0.0033 'International Tables Vol C Tables 4.2.6.8 and 6.1.1.4'
O O 0.0106 0.006 'International Tables Vol C Tables 4.2.6.8 and 6.1.1.4'

loop_
_geom_angle_atom_site_label_1
_geom_angle_atom_site_label_2
_geom_angle_atom_site_label_3
_geom_angle
C25 Cu1 N3 95.49(13)
C25 Cu1 N1 92.01(13)
N3 Cu1 N1 171.89(11)
C25 Cu1 N4 142.30(13)
N3 Cu1 N4 80.91(11)
N1 Cu1 N4 95.03(11)
C25 Cu1 N2 124.13(14)
N3 Cu1 N2 93.50(11)
N1 Cu1 N2 79.68(12)
N4 Cu1 N2 93.58(11)
N9 Fe1 C27 93.7(5)
N9 Fe1 C26' 96.3(7)
C27 Fe1 C26' 91.1(5)
N9 Fe1 C27' 96.4(5)
C27 Fe1 C27' 169.4(3)
C26' Fe1 C27' 90.9(5)
N9 Fe1 C26 92.7(6)
C27 Fe1 C26 90.1(4)
C26' Fe1 C26 170.9(3)
C27' Fe1 C26 86.3(4)
N9 Fe1 C28 177.7(4)
C27 Fe1 C28 87.9(3)
C26' Fe1 C28 82.1(5)
C27' Fe1 C28 82.0(3)
C26 Fe1 C28 88.9(4)
C5 N1 C1 118.7(3)
C5 N1 Cu1 126.3(2)
C1 N1 Cu1 114.8(2)
C31 N10 C30 120.6(9)
C31 N10 C29 118.9(8)
C30 N10 C29 120.4(8)
C11 N2 C7 118.0(3)
C11 N2 Cu1 131.7(3)
C7 N2 Cu1 110.2(2)
C17 N3 C13 118.3(3)
C17 N3 Cu1 127.5(3)
C13 N3 Cu1 114.1(2)
C23 N4 C19 117.8(3)
C23 N4 Cu1 130.8(2)
C19 N4 Cu1 111.2(2)
O1 N9 Fe1 175.9(13)
N1 C1 C2 122.1(3)
N1 C1 C7 117.7(3)
C2 C1 C7 120.3(3)
C3 C2 C1 117.5(3)
C3 C2 C6 124.0(3)
C1 C2 C6 118.5(4)
C4 C3 C2 119.9(4)
C4 C3 H3 120
C2 C3 H3 120
C3 C4 C5 118.7(4)
C3 C4 H4 120.6
C5 C4 H4 120.6
N1 C5 C4 123.1(3)
N1 C5 H5 118.5
C4 C5 H5 118.5
C12 C6 C2 121.9(3)
C12 C6 H6 119
C2 C6 H6 119
N2 C7 C8 122.8(4)
N2 C7 C1 117.4(3)
C8 C7 C1 119.7(3)
C7 C8 C9 117.5(3)
C7 C8 C12 119.0(4)
C9 C8 C12 123.6(3)
C10 C9 C8 119.2(4)
C10 C9 H9 120.4
C8 C9 H9 120.4
C9 C10 C11 119.6(4)
C9 C10 H10 120.2
C11 C10 H10 120.2
N2 C11 C10 122.9(4)
N2 C11 H11 118.6
C10 C11 H11 118.6
C6 C12 C8 120.6(3)
C6 C12 H12 119.7
C8 C12 H12 119.7
N3 C13 C14 123.7(3)
N3 C13 C19 116.8(3)
C14 C13 C19 119.5(3)
C13 C14 C15 116.5(3)
C13 C14 C18 119.4(3)
C15 C14 C18 124.1(3)
C16 C15 C14 119.5(3)
C16 C15 H15 120.3
C14 C15 H15 120.3
C15 C16 C17 120.1(4)
C15 C16 H16 120
C17 C16 H16 120
N3 C17 C16 121.9(4)
N3 C17 H17 119
C16 C17 H17 119
C24 C18 C14 120.8(3)
C24 C18 H18 119.6
C14 C18 H18 119.6
N4 C19 C20 123.3(3)
N4 C19 C13 116.7(3)
C20 C19 C13 120.0(3)
C19 C20 C21 116.6(3)
C19 C20 C24 118.8(3)
C21 C20 C24 124.6(3)
C22 C21 C20 120.1(4)
C22 C21 H21 120
C20 C21 H21 120
C21 C22 C23 119.4(3)
C21 C22 H22 120.3
C23 C22 H22 120.3
N4 C23 C22 122.8(3)
N4 C23 H23 118.6
C22 C23 H23 118.6
C18 C24 C20 121.5(3)
C18 C24 H24 119.2
C20 C24 H24 119.2
N5 C25 Cu1 176.4(3)
N7 C27 Fe1 178.2(9)
N8 C28 Fe1 174.28(7)
N6' C26' Fe1 176.9(14)
N7' C27' Fe1 178.7(9)
O2 C31 N10 124.4(9)
O2 C31 H31 117.8
N10 C31 H31 117.8

loop_
_geom_bond_atom_site_label_1
_geom_bond_atom_site_label_2
_geom_bond_distance
_geom_bond_publ_flag
Cu1 C25 1.964(4) y
Cu1 N3 2.011(3) y
Cu1 N1 2.024(3) y
Cu1 N4 2.090(3) y
Cu1 N2 2.164(3) y
Fe1 N9 1.630(6) y
Fe1 C27 1.933(7) y
Fe1 C26' 1.934(8) y
Fe1 C27' 1.937(7) y
Fe1 C26 1.938(7) y
Fe1 C28 1.959(6) y
O1 N9 1.161(7) ?
O2 C31 1.224(10) ?
N1 C5 1.322(5) ?
N1 C1 1.355(4) ?
N10 C31 1.334(12) ?
N10 C30 1.430(15) ?
N10 C29 1.442(13) ?
N2 C11 1.321(5) ?
N2 C7 1.360(4) ?
N3 C17 1.326(5) ?
N3 C13 1.358(4) ?
N4 C23 1.330(4) ?
N4 C19 1.367(4) ?
N5 C25 1.158(5) ?
N6 C26 1.167(11) ?
N7 C27 1.147(9) ?
N6' C26' 1.159(12) ?
N7' C27' 1.160(10) ?
N8 C28 1.145(7) ?
C1 C2 1.406(5) ?
C1 C7 1.428(5) ?
C2 C3 1.397(6) ?
C2 C6 1.431(5) ?
C3 C4 1.371(6) ?
C3 H3 0.95 ?
C4 C5 1.390(5) ?
C4 H4 0.95 ?
C5 H5 0.95 ?
C6 C12 1.336(6) ?
C6 H6 0.95 ?
C7 C8 1.399(5) ?
C8 C9 1.403(6) ?
C8 C12 1.449(5) ?
C9 C10 1.367(6) ?
C9 H9 0.95 ?
C10 C11 1.394(5) ?
C10 H10 0.95 ?
C11 H11 0.95 ?
C12 H12 0.95 ?
C13 C14 1.403(5) ?
C13 C19 1.434(5) ?
C14 C15 1.407(5) ?
C14 C18 1.425(5) ?
C15 C16 1.373(6) ?
C15 H15 0.95 ?
C16 C17 1.399(5) ?
C16 H16 0.95 ?
C17 H17 0.95 ?
C18 C24 1.350(5) ?
C18 H18 0.95 ?
C19 C20 1.402(5) ?
C20 C21 1.407(5) ?
C20 C24 1.427(5) ?
C21 C22 1.371(5) ?
C21 H21 0.95 ?
C22 C23 1.390(5) ?
C22 H22 0.95 ?
C23 H23 0.95 ?
C24 H24 0.95 ?
C29 H29A 0.98 ?
C29 H29B 0.98 ?
C29 H29C 0.98 ?
C30 H30A 0.98 ?
C30 H30B 0.98 ?
C30 H30C 0.98 ?
C31 H31 0.95 ?
